data_9017070
loop_
_publ_author_name
'Williams, E. R.'
'Weller, M. T.'

_publ_section_title
;
 A variable-temperature neutron diffraction study of serandite: A Mn-silicate
 framework with a very strong, two-proton site, hydrogen bond
 Note: T = 298 K
;
_journal_name_full 'American Mineralogist'
_journal_page_first 1755
_journal_page_last 1760
_journal_volume 99
_journal_year 2014
_chemical_compound_source 'Mont St. Hilaire, Quebec, Canada'
_chemical_formula_sum 'Ca0.058 H Mn1.942 Na O9 Si3'
_chemical_name_mineral Serandite
_space_group_IT_number 2
_space_group_name_Hall '-P 1'
_space_group_name_H-M_alt 'P -1'
_symmetry_space_group_name_H-M 'P -1'
_cell_angle_alpha 90.4159
_cell_angle_beta 94.0442
_cell_angle_gamma 102.8006
_cell_length_a 7.70244
_cell_length_b 6.90030
_cell_length_c 6.74470
_cell_formula_units_Z 2
_cell_volume 348.599
_database_code_amcsd 0020404
_diffrn_ambient_temperature 298
_exptl_crystal_density_diffrn 3.442
_cod_data_source_file inputs/fixed/downloads/05/05791.cif
_cod_data_source_block 05791
_cod_original_formula_sum 'Mn1.942 Ca.058 Na Si3 O9 H'
_cod_database_code 9017070

loop_
_space_group_symop_operation_xyz
x,y,z
-x,-y,-z

loop_
_atom_site_label
_atom_site_fract_x
_atom_site_fract_y
_atom_site_fract_z
_atom_site_occupancy
_atom_site_U_iso_or_equiv
Mn1 0.84560 0.58840 0.13990 1.00000 0.00990
Mn2 0.85590 0.09030 0.13290 0.94200 0.01300
Ca2 0.85590 0.09030 0.13290 0.05800 0.01300
Na1 0.56400 0.25870 0.35780 1.00000 0.00960
Si1 0.21290 0.41240 0.35090 1.00000 0.00770
Si2 0.20370 0.94030 0.34680 1.00000 0.00770
Si3 0.45750 0.73930 0.14660 1.00000 0.00770
O1 0.66630 0.79410 0.11260 1.00000 0.01070
O2 0.32000 0.70580 0.94080 1.00000 0.01070
O3 0.17580 0.49550 0.55530 1.00000 0.01070
O4 0.15820 0.84040 0.56330 1.00000 0.01070
O5 0.06060 0.39480 0.16540 1.00000 0.01070
O6 0.05390 0.89050 0.17690 1.00000 0.01070
O7 0.40680 0.53600 0.27750 1.00000 0.01070
O8 0.39900 0.91140 0.28150 1.00000 0.01070
O9 0.26180 0.18730 0.38910 1.00000 0.01070
H16 0.14400 0.63300 0.54500 0.67000 0.03500
H17 0.16700 0.70400 0.52600 0.33000 0.03500

loop_
_cod_related_entry_id
_cod_related_entry_database
_cod_related_entry_code
1 AMCSD 0020404
